data_2205636
loop_
_publ_author_name
'Jin, Long-Fei'
'Xiao, Feng-Ping'

_publ_section_title
;
 Methyl 3,5-dinitrobenzoate
;
_journal_issue 5
_journal_name_full 'Acta Crystallographica Section E'
_journal_page_first o1276
_journal_page_last o1277
_journal_paper_doi 10.1107/S1600536805010317
_journal_volume 61
_journal_year 2005
_chemical_formula_iupac 'C8 H6 N2 O6'
_chemical_formula_moiety 'C8 H6 N2 O6'
_chemical_formula_sum 'C8 H6 N2 O6'
_chemical_formula_weight 226.15
_chemical_name_systematic
;
Methyl 3,5-dinitrobenzoate
;
_space_group_IT_number 14
_symmetry_cell_setting monoclinic
_symmetry_space_group_name_Hall '-P 2ybc'
_symmetry_space_group_name_H-M 'P 1 21/c 1'
_atom_sites_solution_hydrogens geom
_atom_sites_solution_primary direct
_atom_sites_solution_secondary difmap
_audit_creation_method SHELXL97
_cell_angle_alpha 90.00
_cell_angle_beta 100.738(7)
_cell_angle_gamma 90.00
_cell_formula_units_Z 4
_cell_length_a 4.5833(15)
_cell_length_b 18.843(6)
_cell_length_c 11.112(4)
_cell_measurement_reflns_used 733
_cell_measurement_temperature 293(2)
_cell_measurement_theta_max 23.07
_cell_measurement_theta_min 2.86
_cell_volume 942.9(5)
_computing_cell_refinement SMART
_computing_data_collection 'SMART (Bruker, 2001)'
_computing_data_reduction 'SAINT-Plus (Bruker, 2001)'
_computing_molecular_graphics 'SHELXTL-NT (Bruker, 2001)'
_computing_publication_material SHELXTL-NT
_computing_structure_refinement 'SHELXL97 (Sheldrick, 1997)'
_computing_structure_solution 'SHELXS97 (Sheldrick, 1997)'
_diffrn_ambient_temperature 293(2)
_diffrn_measured_fraction_theta_full 1.000
_diffrn_measured_fraction_theta_max 1.000
_diffrn_measurement_device_type 'Bruker SMART CCD area-detector'
_diffrn_measurement_method '\f and \w'
_diffrn_radiation_monochromator graphite
_diffrn_radiation_source 'fine-focus sealed tube'
_diffrn_radiation_type MoK\a
_diffrn_radiation_wavelength 0.71073
_diffrn_reflns_av_R_equivalents 0.0380
_diffrn_reflns_av_sigmaI/netI 0.0496
_diffrn_reflns_limit_h_max 5
_diffrn_reflns_limit_h_min -5
_diffrn_reflns_limit_k_max 24
_diffrn_reflns_limit_k_min -12
_diffrn_reflns_limit_l_max 14
_diffrn_reflns_limit_l_min -13
_diffrn_reflns_number 5458
_diffrn_reflns_theta_full 26.99
_diffrn_reflns_theta_max 26.99
_diffrn_reflns_theta_min 2.16
_exptl_absorpt_coefficient_mu 0.140
_exptl_absorpt_correction_T_max 0.992
_exptl_absorpt_correction_T_min 0.966
_exptl_absorpt_correction_type multi-scan
_exptl_absorpt_process_details '(SADABS; Sheldrick, 1996)'
_exptl_crystal_colour colourless
_exptl_crystal_density_diffrn 1.593
_exptl_crystal_density_meas ?
_exptl_crystal_density_method .
_exptl_crystal_description block
_exptl_crystal_F_000 464
_exptl_crystal_size_max 0.25
_exptl_crystal_size_mid 0.20
_exptl_crystal_size_min 0.06
_refine_diff_density_max 0.169
_refine_diff_density_min -0.165
_refine_ls_extinction_method none
_refine_ls_goodness_of_fit_ref 1.027
_refine_ls_hydrogen_treatment constr
_refine_ls_matrix_type full
_refine_ls_number_parameters 146
_refine_ls_number_reflns 2050
_refine_ls_number_restraints 0
_refine_ls_restrained_S_all 1.027
_refine_ls_R_factor_all 0.1147
_refine_ls_R_factor_gt 0.0607
_refine_ls_shift/su_max 0.001
_refine_ls_shift/su_mean 0.000
_refine_ls_structure_factor_coef Fsqd
_refine_ls_weighting_details 'calc w = 1/[\s^2^(Fo^2^)+(0.0662P)^2^+0.0259P] where P = (Fo^2^+2Fc^2^)/3'
_refine_ls_weighting_scheme calc
_refine_ls_wR_factor_gt 0.1387
_refine_ls_wR_factor_ref 0.1695
_reflns_number_gt 1112
_reflns_number_total 2050
_reflns_threshold_expression I>2\s(I)
_cod_data_source_file at6003.cif
_cod_data_source_block I
_cod_depositor_comments
;
The following automatic conversions were performed:
'_symmetry_cell_setting' value 'Monoclinic' changed to 'monoclinic'
according to '/home/saulius/struct/CIF-dictionaries/cif_core.dic'
dictionary named 'cif_core.dic' version 2.4.1 from 2010-06-29.

Automatic conversion script
Id: cif_fix_enum 1527 2010-12-29 10:47:43Z saulius 

The following automatic conversions were performed:

'_symmetry_cell_setting' value 'Monoclinic' changed to 'monoclinic'
according to /home/saulius/struct/CIF-dictionaries/cif_core.dic
dictionary named 'cif_core.dic' version 2.4.1 from 2010-06-29.

Automatic conversion script
Id: cif_fix_values 1715 2011-07-08 13:25:40Z adriana 
;
_cod_original_cell_volume 942.8(5)
_cod_original_sg_symbol_H-M 'P 21/c'
_cod_database_code 2205636
_cod_database_fobs_code 2205636

loop_
_symmetry_equiv_pos_as_xyz
'x, y, z'
'-x, y+1/2, -z+1/2'
'-x, -y, -z'
'x, -y-1/2, z-1/2'

loop_
_atom_site_label
_atom_site_fract_x
_atom_site_fract_y
_atom_site_fract_z
_atom_site_U_iso_or_equiv
_atom_site_adp_type
_atom_site_calc_flag
_atom_site_refinement_flags
_atom_site_occupancy
_atom_site_type_symbol
C1 0.3062(5) 0.67149(13) 0.1523(2) 0.0449(6) Uani d . 1 C
C2 0.3167(6) 0.74515(14) 0.1500(2) 0.0474(7) Uani d . 1 C
H2 0.2254 0.7717 0.2030 0.057 Uiso calc R 1 H
C3 0.4629(5) 0.77820(13) 0.0688(2) 0.0470(7) Uani d . 1 C
C4 0.6001(5) 0.74155(14) -0.0122(2) 0.0479(7) Uani d . 1 C
H4 0.6992 0.7648 -0.0665 0.057 Uiso calc R 1 H
C5 0.5832(6) 0.66866(14) -0.0088(2) 0.0470(7) Uani d . 1 C
C6 0.4384(5) 0.63271(14) 0.0712(2) 0.0487(7) Uani d . 1 C
H6 0.4298 0.5834 0.0705 0.058 Uiso calc R 1 H
C7 0.1462(6) 0.63690(14) 0.2423(2) 0.0493(7) Uani d . 1 C
C8 0.0015(8) 0.52563(15) 0.3126(3) 0.0801(11) Uani d . 1 C
H8A 0.0708 0.5406 0.3957 0.120 Uiso calc R 1 H
H8B 0.0475 0.4763 0.3046 0.120 Uiso calc R 1 H
H8C -0.2095 0.5323 0.2916 0.120 Uiso calc R 1 H
N1 0.4723(6) 0.85634(13) 0.0671(2) 0.0591(6) Uani d . 1 N
N2 0.7302(6) 0.62733(14) -0.0932(2) 0.0618(7) Uani d . 1 N
O1 0.1467(5) 0.56761(10) 0.23070(18) 0.0676(6) Uani d . 1 O
O2 0.0328(5) 0.66939(10) 0.31420(17) 0.0696(6) Uani d . 1 O
O3 0.3343(6) 0.88804(10) 0.1325(2) 0.0882(8) Uani d . 1 O
O4 0.6169(6) 0.88443(10) 0.0002(2) 0.0901(8) Uani d . 1 O
O5 0.8613(5) 0.65958(12) -0.16176(18) 0.0778(7) Uani d . 1 O
O6 0.7180(7) 0.56356(13) -0.0882(2) 0.1081(10) Uani d . 1 O

loop_
_atom_site_aniso_label
_atom_site_aniso_U_11
_atom_site_aniso_U_22
_atom_site_aniso_U_33
_atom_site_aniso_U_12
_atom_site_aniso_U_13
_atom_site_aniso_U_23
C1 0.0446(15) 0.0452(15) 0.0458(15) 0.0024(11) 0.0111(12) 0.0002(12)
C2 0.0495(16) 0.0501(16) 0.0449(15) 0.0031(12) 0.0149(12) -0.0046(12)
C3 0.0506(16) 0.0438(15) 0.0478(15) 0.0001(12) 0.0121(13) -0.0022(13)
C4 0.0460(16) 0.0541(16) 0.0446(14) -0.0040(12) 0.0112(12) 0.0026(13)
C5 0.0502(17) 0.0506(16) 0.0418(14) 0.0051(12) 0.0130(12) -0.0063(12)
C6 0.0544(17) 0.0466(15) 0.0461(14) 0.0003(12) 0.0119(13) -0.0019(12)
C7 0.0553(18) 0.0457(15) 0.0490(15) 0.0018(13) 0.0156(13) -0.0024(13)
C8 0.110(3) 0.0563(19) 0.090(2) -0.0089(17) 0.059(2) 0.0115(17)
N1 0.0700(17) 0.0479(14) 0.0624(15) -0.0025(12) 0.0199(13) -0.0007(12)
N2 0.0757(18) 0.0617(17) 0.0535(15) 0.0048(13) 0.0265(13) -0.0055(13)
O1 0.0947(16) 0.0469(11) 0.0737(13) -0.0050(10) 0.0476(12) -0.0025(10)
O2 0.0936(17) 0.0582(13) 0.0688(13) 0.0045(11) 0.0460(12) -0.0041(10)
O3 0.125(2) 0.0531(13) 0.1031(17) 0.0169(12) 0.0632(16) -0.0031(12)
O4 0.122(2) 0.0548(13) 0.1105(18) -0.0216(12) 0.0662(16) -0.0032(13)
O5 0.0942(17) 0.0819(15) 0.0711(14) -0.0020(12) 0.0508(13) -0.0065(12)
O6 0.182(3) 0.0564(15) 0.111(2) 0.0116(15) 0.0916(19) -0.0081(14)

loop_
_atom_type_symbol
_atom_type_description
_atom_type_scat_dispersion_real
_atom_type_scat_dispersion_imag
_atom_type_scat_source
C C 0.0033 0.0016 'International Tables Vol C Tables 4.2.6.8 and 6.1.1.4'
H H 0.0000 0.0000 'International Tables Vol C Tables 4.2.6.8 and 6.1.1.4'
N N 0.0061 0.0033 'International Tables Vol C Tables 4.2.6.8 and 6.1.1.4'
O O 0.0106 0.0060 'International Tables Vol C Tables 4.2.6.8 and 6.1.1.4'

loop_
_geom_angle_atom_site_label_1
_geom_angle_atom_site_label_2
_geom_angle_atom_site_label_3
_geom_angle
_geom_angle_publ_flag
C6 C1 C2 119.6(2) ?
C6 C1 C7 122.3(2) yes
C2 C1 C7 118.1(2) ?
C3 C2 C1 119.3(2) ?
C3 C2 H2 120.3 ?
C1 C2 H2 120.3 ?
C2 C3 C4 122.8(2) ?
C2 C3 N1 118.8(2) ?
C4 C3 N1 118.4(2) ?
C3 C4 C5 116.6(2) ?
C3 C4 H4 121.7 ?
C5 C4 H4 121.7 ?
C4 C5 C6 122.9(2) ?
C4 C5 N2 118.3(2) ?
C6 C5 N2 118.8(2) ?
C5 C6 C1 118.7(2) ?
C5 C6 H6 120.6 ?
C1 C6 H6 120.6 ?
O2 C7 O1 125.6(2) yes
O2 C7 C1 123.4(2) ?
O1 C7 C1 111.0(2) ?
O1 C8 H8A 109.5 ?
O1 C8 H8B 109.5 ?
H8A C8 H8B 109.5 ?
O1 C8 H8C 109.5 ?
H8A C8 H8C 109.5 ?
H8B C8 H8C 109.5 ?
O4 N1 O3 124.3(3) yes
O4 N1 C3 117.8(2) ?
O3 N1 C3 117.9(2) ?
O6 N2 O5 124.0(2) yes
O6 N2 C5 117.8(2) ?
O5 N2 C5 118.1(2) ?
C7 O1 C8 118.0(2) yes

loop_
_geom_bond_atom_site_label_1
_geom_bond_atom_site_label_2
_geom_bond_distance
_geom_bond_publ_flag
C1 C6 1.385(3) ?
C1 C2 1.389(3) ?
C1 C7 1.495(3) yes
C2 C3 1.370(3) ?
C2 H2 0.9300 ?
C3 C4 1.376(3) ?
C3 N1 1.473(3) yes
C4 C5 1.377(3) ?
C4 H4 0.9300 ?
C5 C6 1.381(3) ?
C5 N2 1.475(3) yes
C6 H6 0.9300 ?
C7 O2 1.199(3) yes
C7 O1 1.312(3) yes
C8 O1 1.457(3) yes
C8 H8A 0.9600 ?
C8 H8B 0.9600 ?
C8 H8C 0.9600 ?
N1 O4 1.207(3) yes
N1 O3 1.207(3) yes
N2 O6 1.205(3) yes
N2 O5 1.217(3) yes

loop_
_geom_torsion_atom_site_label_1
_geom_torsion_atom_site_label_2
_geom_torsion_atom_site_label_3
_geom_torsion_atom_site_label_4
_geom_torsion
_geom_torsion_publ_flag
C6 C1 C2 C3 -1.2(4) ?
C7 C1 C2 C3 179.7(2) ?
C1 C2 C3 C4 0.4(4) ?
C1 C2 C3 N1 180.0(2) ?
C2 C3 C4 C5 0.3(4) ?
N1 C3 C4 C5 -179.2(2) ?
C3 C4 C5 C6 -0.2(4) ?
C3 C4 C5 N2 -179.3(2) ?
C4 C5 C6 C1 -0.6(4) ?
N2 C5 C6 C1 178.5(2) ?
C2 C1 C6 C5 1.3(4) ?
C7 C1 C6 C5 -179.7(2) ?
C6 C1 C7 O2 179.2(3) yes
C2 C1 C7 O2 -1.8(4) ?
C6 C1 C7 O1 -1.1(4) ?
C2 C1 C7 O1 177.8(2) yes
C2 C3 N1 O4 175.7(2) yes
C4 C3 N1 O4 -4.8(4) ?
C2 C3 N1 O3 -4.5(4) ?
C4 C3 N1 O3 175.0(2) yes
C4 C5 N2 O6 178.9(3) ?
C6 C5 N2 O6 -0.2(4) ?
C4 C5 N2 O5 0.3(4) ?
C6 C5 N2 O5 -178.8(2) yes
O2 C7 O1 C8 -0.9(4) ?
C1 C7 O1 C8 179.5(2) yes

loop_
_cod_related_entry_id
_cod_related_entry_database
_cod_related_entry_code
1 ChemSpider 192748
